data_7705423
loop_
_publ_author_name
'R\"osch, Andreas'
'Schreiner, Simon H. F.'
'Sch\"uler, Philipp'
'G\"orls, Helmar'
'Kretschmer, Robert'

_publ_section_title
;
 Magnesium bis(amidinate) and bis(guanidinate) complexes: impact of the
 ligand backbone and bridging groups on the coordination behaviour.
;
_journal_issue 37
_journal_name_full 'Dalton transactions (Cambridge, England : 2003)'
_journal_page_first 13072
_journal_page_last 13082
_journal_paper_doi 10.1039/d0dt01923b
_journal_volume 49
_journal_year 2020
_chemical_formula_moiety 'C72 H108 Mg2 N12, C7 H8'
_chemical_formula_sum 'C79 H116 Mg2 N12'
_chemical_formula_weight 1282.45
_space_group_crystal_system monoclinic
_space_group_IT_number 14
_space_group_name_Hall '-P 2ybc'
_space_group_name_H-M_alt 'P 1 21/c 1'
_atom_sites_solution_hydrogens geom
_audit_creation_method SHELXL-2018/3
_audit_update_record
;
2020-05-03 deposited with the CCDC.	2020-08-21 downloaded from the CCDC.
;
_cell_angle_alpha 90
_cell_angle_beta 103.793(2)
_cell_angle_gamma 90
_cell_formula_units_Z 2
_cell_length_a 9.4990(2)
_cell_length_b 20.0527(3)
_cell_length_c 19.9097(3)
_cell_measurement_reflns_used 15013
_cell_measurement_temperature 123(2)
_cell_measurement_theta_max 73.559
_cell_measurement_theta_min 4.410
_cell_volume 3683.05(11)
_computing_cell_refinement 'CrysAlisPro 1.171.38.43 (Rigaku OD, 2015)'
_computing_data_collection 'CrysAlisPro 1.171.38.43 (Rigaku OD, 2015)'
_computing_data_reduction 'CrysAlisPro 1.171.38.43 (Rigaku OD, 2015)'
_computing_molecular_graphics SHELXTL/PC
_computing_publication_material 'SHELXL-2018/3 (Sheldrick, 2018)'
_computing_structure_refinement 'SHELXL-2018/3 (Sheldrick, 2018)'
_computing_structure_solution 'SHELXT 2014/5 (Sheldrick, 2014)'
_diffrn_ambient_temperature 123(2)
_diffrn_measured_fraction_theta_full 0.907
_diffrn_measured_fraction_theta_max 0.870
_diffrn_measurement_device_type 'Xcalibur, AtlasS2, Gemini ultra'
_diffrn_measurement_method '\w scans'
_diffrn_radiation_type CuK\a
_diffrn_radiation_wavelength 1.54184
_diffrn_reflns_av_R_equivalents 0.0364
_diffrn_reflns_av_unetI/netI 0.0321
_diffrn_reflns_Laue_measured_fraction_full 0.907
_diffrn_reflns_Laue_measured_fraction_max 0.870
_diffrn_reflns_limit_h_max 11
_diffrn_reflns_limit_h_min -11
_diffrn_reflns_limit_k_max 21
_diffrn_reflns_limit_k_min -23
_diffrn_reflns_limit_l_max 21
_diffrn_reflns_limit_l_min -23
_diffrn_reflns_number 15013
_diffrn_reflns_point_group_measured_fraction_full 0.907
_diffrn_reflns_point_group_measured_fraction_max 0.870
_diffrn_reflns_theta_full 67.684
_diffrn_reflns_theta_max 73.559
_diffrn_reflns_theta_min 4.410
_diffrn_source 'micro-focus sealed X-ray tube'
_exptl_absorpt_coefficient_mu 0.677
_exptl_absorpt_correction_T_max 0.940
_exptl_absorpt_correction_T_min 0.904
_exptl_absorpt_correction_type gaussian
_exptl_absorpt_process_details
; 
CrysAlisPro 1.171.38.43 (Rigaku Oxford Diffraction, 2015) 
Numerical absorption correction based on gaussian integration over 
   a multifaceted crystal model 
Empirical absorption correction using spherical harmonics, 
 implemented in SCALE3 ABSPACK scaling algorithm. 
;
_exptl_crystal_colour colourless
_exptl_crystal_density_diffrn 1.156
_exptl_crystal_density_method 'not measured'
_exptl_crystal_description prism
_exptl_crystal_F_000 1396
_exptl_crystal_size_max 0.222
_exptl_crystal_size_mid 0.162
_exptl_crystal_size_min 0.142
_refine_diff_density_max 0.358
_refine_diff_density_min -0.393
_refine_diff_density_rms 0.052
_refine_ls_extinction_method none
_refine_ls_goodness_of_fit_ref 1.035
_refine_ls_hydrogen_treatment constr
_refine_ls_matrix_type full
_refine_ls_number_parameters 460
_refine_ls_number_reflns 6449
_refine_ls_number_restraints 45
_refine_ls_restrained_S_all 1.035
_refine_ls_R_factor_all 0.0489
_refine_ls_R_factor_gt 0.0462
_refine_ls_shift/su_max 0.001
_refine_ls_shift/su_mean 0.000
_refine_ls_structure_factor_coef Fsqd
_refine_ls_weighting_details 'w=1/[\s^2^(Fo^2^)+(0.0836P)^2^+1.1914P] where P=(Fo^2^+2Fc^2^)/3'
_refine_ls_weighting_scheme calc
_refine_ls_wR_factor_gt 0.1268
_refine_ls_wR_factor_ref 0.1303
_reflns_Friedel_coverage 0.000
_reflns_number_gt 5953
_reflns_number_total 6449
_reflns_threshold_expression 'I > 2\s(I)'
_cod_data_source_file d0dt01923b2.cif
_cod_data_source_block FO7070_5a
_cod_depositor_comments 'Adding full bibliography for 7705422--7705428.cif.'
_cod_original_sg_symbol_H-M 'P 21/c'
_cod_database_code 7705423
_shelx_shelxl_version_number 2018/3
_shelx_space_group_comment
; 
The symmetry employed for this shelxl refinement is uniquely defined 
by the following loop, which should always be used as a source of 
symmetry information in preference to the above space-group names. 
They are only intended as comments. 
;
_shelx_estimated_absorpt_t_min 0.864
_shelx_estimated_absorpt_t_max 0.910

loop_
_space_group_symop_operation_xyz
'x, y, z'
'-x, y+1/2, -z+1/2'
'-x, -y, -z'
'x, -y-1/2, z-1/2'

loop_
_atom_site_label
_atom_site_type_symbol
_atom_site_fract_x
_atom_site_fract_y
_atom_site_fract_z
_atom_site_U_iso_or_equiv
_atom_site_adp_type
_atom_site_occupancy
_atom_site_site_symmetry_order
_atom_site_calc_flag
_atom_site_refinement_flags_posn
_atom_site_refinement_flags_adp
_atom_site_refinement_flags_occupancy
_atom_site_disorder_assembly
_atom_site_disorder_group
Mg1 Mg 0.48659(4) 0.54515(2) 0.43763(2) 0.01138(13) Uani 1 1 d . . . . .
N1 N 0.58020(11) 0.62196(5) 0.51024(6) 0.0128(2) Uani 1 1 d . . . . .
N2 N 0.66317(11) 0.51535(5) 0.53125(6) 0.0118(2) Uani 1 1 d . . . . .
N3 N 0.77845(12) 0.59976(5) 0.60860(6) 0.0163(3) Uani 1 1 d . . . . .
N4 N 0.64578(11) 0.51656(5) 0.38878(6) 0.0132(2) Uani 1 1 d . . . . .
N5 N 0.45980(12) 0.58011(5) 0.33314(6) 0.0137(2) Uani 1 1 d . . . . .
N6 N 0.68387(12) 0.58756(6) 0.29825(6) 0.0172(3) Uani 1 1 d . . . . .
C1 C 0.55806(14) 0.69073(6) 0.52409(7) 0.0140(3) Uani 1 1 d . . . . .
C2 C 0.62101(15) 0.74025(7) 0.48958(7) 0.0168(3) Uani 1 1 d . . . . .
C3 C 0.59725(17) 0.80704(7) 0.50355(8) 0.0234(3) Uani 1 1 d . . . . .
H3A H 0.639736 0.840942 0.481499 0.028 Uiso 1 1 calc R U . . .
C4 C 0.51345(18) 0.82503(7) 0.54868(9) 0.0265(3) Uani 1 1 d . . . . .
H4A H 0.500686 0.870772 0.558131 0.032 Uiso 1 1 calc R U . . .
C5 C 0.44819(16) 0.77623(7) 0.58005(8) 0.0219(3) Uani 1 1 d . . . . .
H5A H 0.389055 0.788916 0.610245 0.026 Uiso 1 1 calc R U . . .
C6 C 0.46795(14) 0.70861(7) 0.56801(7) 0.0164(3) Uani 1 1 d . . . . .
C7 C 0.71139(16) 0.72149(7) 0.43869(7) 0.0191(3) Uani 1 1 d . . . . .
H7A H 0.667640 0.680501 0.413518 0.023 Uiso 1 1 calc R U . . .
C8 C 0.86951(16) 0.70551(8) 0.47419(9) 0.0253(3) Uani 1 1 d . . . . .
H8A H 0.872860 0.666372 0.504010 0.038 Uiso 1 1 calc R U . . .
H8B H 0.913085 0.743746 0.502221 0.038 Uiso 1 1 calc R U . . .
H8C H 0.923619 0.696208 0.439040 0.038 Uiso 1 1 calc R U . . .
C9 C 0.71057(18) 0.77603(8) 0.38475(8) 0.0271(3) Uani 1 1 d . . . . .
H9A H 0.610246 0.787620 0.362134 0.041 Uiso 1 1 calc R U . . .
H9B H 0.760156 0.759749 0.350062 0.041 Uiso 1 1 calc R U . . .
H9C H 0.760801 0.815615 0.407537 0.041 Uiso 1 1 calc R U . . .
C10 C 0.39528(15) 0.65684(7) 0.60417(8) 0.0191(3) Uani 1 1 d . . . . .
H10A H 0.408937 0.612191 0.584257 0.023 Uiso 1 1 calc R U . . .
C11 C 0.46443(19) 0.65440(9) 0.68190(9) 0.0326(4) Uani 1 1 d . . . . .
H11A H 0.567023 0.642403 0.689406 0.049 Uiso 1 1 calc R U . . .
H11B H 0.414505 0.620996 0.703711 0.049 Uiso 1 1 calc R U . . .
H11C H 0.456039 0.698245 0.702340 0.049 Uiso 1 1 calc R U . . .
C12 C 0.23192(16) 0.66920(8) 0.59256(8) 0.0242(3) Uani 1 1 d . . . . .
H12A H 0.188760 0.674139 0.542951 0.036 Uiso 1 1 calc R U . . .
H12B H 0.215649 0.710008 0.616725 0.036 Uiso 1 1 calc R U . . .
H12C H 0.186950 0.631352 0.610591 0.036 Uiso 1 1 calc R U . . .
C13 C 0.67527(13) 0.58253(6) 0.55091(7) 0.0124(3) Uani 1 1 d . . . . .
C14 C 0.81948(16) 0.66745(7) 0.63678(7) 0.0200(3) Uani 1 1 d . . . . .
H14A H 0.732720 0.695974 0.632507 0.024 Uiso 1 1 calc R U . . .
H14B H 0.886638 0.689121 0.612360 0.024 Uiso 1 1 calc R U . . .
C15 C 0.89356(16) 0.65509(7) 0.71250(8) 0.0216(3) Uani 1 1 d . . . . .
H15A H 0.822237 0.654342 0.741532 0.026 Uiso 1 1 calc R U . . .
H15B H 0.967483 0.689644 0.730303 0.026 Uiso 1 1 calc R U . . .
C16 C 0.96336(15) 0.58684(7) 0.71080(8) 0.0222(3) Uani 1 1 d . . . . .
H16A H 1.054530 0.590380 0.695183 0.027 Uiso 1 1 calc R U . . .
H16B H 0.984098 0.565423 0.756915 0.027 Uiso 1 1 calc R U . . .
C17 C 0.84868(16) 0.54809(7) 0.65882(7) 0.0190(3) Uani 1 1 d . . . . .
H17A H 0.893640 0.513000 0.635833 0.023 Uiso 1 1 calc R U . . .
H17B H 0.777823 0.527166 0.681594 0.023 Uiso 1 1 calc R U . . .
C18 C 0.78504(14) 0.48913(6) 0.50462(7) 0.0138(3) Uani 1 1 d . . . . .
H18A H 0.776459 0.439987 0.500946 0.017 Uiso 1 1 calc R U . . .
H18B H 0.877166 0.499532 0.538346 0.017 Uiso 1 1 calc R U . . .
C19 C 0.79145(13) 0.51782(6) 0.43321(7) 0.0144(3) Uani 1 1 d . . . . .
H19A H 0.828483 0.564141 0.438437 0.017 Uiso 1 1 calc R U . . .
H19B H 0.857421 0.490644 0.412628 0.017 Uiso 1 1 calc R U . . .
C20 C 0.59854(14) 0.56094(6) 0.33803(7) 0.0138(3) Uani 1 1 d . . . . .
C21 C 0.81898(17) 0.55578(8) 0.29099(9) 0.0253(3) Uani 1 1 d . . . . .
H21A H 0.803118 0.508023 0.278957 0.030 Uiso 1 1 calc R U . . .
H21B H 0.895495 0.559657 0.334334 0.030 Uiso 1 1 calc R U . . .
C22 C 0.86035(17) 0.59429(8) 0.23246(9) 0.0265(3) Uani 1 1 d . . . . .
H22A H 0.817658 0.573559 0.187038 0.032 Uiso 1 1 calc R U . . .
H22B H 0.966926 0.596631 0.239237 0.032 Uiso 1 1 calc R U . . .
C23 C 0.79594(17) 0.66330(8) 0.23788(9) 0.0264(3) Uani 1 1 d . . . . .
H23A H 0.781930 0.687979 0.193711 0.032 Uiso 1 1 calc R U . . .
H23B H 0.858615 0.689871 0.275224 0.032 Uiso 1 1 calc R U . . .
C24 C 0.65069(15) 0.64733(7) 0.25463(8) 0.0196(3) Uani 1 1 d . . . . .
H24A H 0.618126 0.684484 0.279984 0.023 Uiso 1 1 calc R U . . .
H24B H 0.575017 0.637998 0.212041 0.023 Uiso 1 1 calc R U . . .
C25 C 0.36516(14) 0.60322(7) 0.27178(7) 0.0143(3) Uani 1 1 d . . . . .
C26 C 0.28623(14) 0.66270(7) 0.27565(7) 0.0158(3) Uani 1 1 d . . . . .
C27 C 0.18705(15) 0.68543(7) 0.21682(7) 0.0182(3) Uani 1 1 d . . . . .
H27A H 0.134721 0.725353 0.219344 0.022 Uiso 1 1 calc R U . . .
C28 C 0.16299(15) 0.65110(7) 0.15471(7) 0.0204(3) Uani 1 1 d . . . . .
H28A H 0.095689 0.667570 0.114975 0.024 Uiso 1 1 calc R U . . .
C29 C 0.23811(16) 0.59256(7) 0.15122(7) 0.0196(3) Uani 1 1 d . . . . .
H29A H 0.221028 0.568921 0.108691 0.024 Uiso 1 1 calc R U . . .
C30 C 0.33866(15) 0.56731(7) 0.20880(7) 0.0175(3) Uani 1 1 d . . . . .
C31 C 0.30735(15) 0.69872(7) 0.34430(7) 0.0195(3) Uani 1 1 d . . . . .
H31A H 0.410656 0.692253 0.369802 0.023 Uiso 1 1 calc R U . . .
C32 C 0.21231(18) 0.66605(10) 0.38729(9) 0.0315(4) Uani 1 1 d . . . . .
H32A H 0.229735 0.617844 0.389636 0.047 Uiso 1 1 calc R U . . .
H32B H 0.110007 0.674664 0.365612 0.047 Uiso 1 1 calc R U . . .
H32C H 0.236360 0.684738 0.434118 0.047 Uiso 1 1 calc R U . . .
C33 C 0.27906(19) 0.77389(8) 0.33874(9) 0.0325(4) Uani 1 1 d . . . . .
H33A H 0.333363 0.793604 0.307560 0.049 Uiso 1 1 calc R U . . .
H33B H 0.310481 0.794235 0.384632 0.049 Uiso 1 1 calc R U . . .
H33C H 0.175220 0.781959 0.320459 0.049 Uiso 1 1 calc R U . . .
C34 C 0.40805(17) 0.50001(7) 0.20183(8) 0.0225(3) Uani 1 1 d . . . . .
H34A H 0.467359 0.486740 0.248434 0.027 Uiso 1 1 calc R U . . .
C35 C 0.2919(2) 0.44662(8) 0.17750(9) 0.0295(4) Uani 1 1 d . . . . .
H35A H 0.220974 0.448482 0.206015 0.044 Uiso 1 1 calc R U . . .
H35B H 0.337548 0.402493 0.181888 0.044 Uiso 1 1 calc R U . . .
H35C H 0.242903 0.454703 0.129021 0.044 Uiso 1 1 calc R U . . .
C36 C 0.5073(2) 0.50078(9) 0.15149(11) 0.0370(4) Uani 1 1 d . . . . .
H36A H 0.582211 0.534938 0.165867 0.056 Uiso 1 1 calc R U . . .
H36B H 0.449962 0.510875 0.104796 0.056 Uiso 1 1 calc R U . . .
H36C H 0.553256 0.457013 0.151577 0.056 Uiso 1 1 calc R U . . .
C1T C 0.9257(9) 0.9642(4) 0.5126(4) 0.0606(16) Uani 0.5 1 d . . P A -1
H1TA H 0.926944 0.917446 0.504958 0.073 Uiso 0.5 1 calc R U P A -1
C2T C 0.8319(10) 0.9931(5) 0.5439(4) 0.0679(17) Uani 0.5 1 d . . P A -1
H2TA H 0.760651 0.965686 0.556311 0.082 Uiso 0.5 1 calc R U P A -1
C3T C 0.8314(9) 1.0602(4) 0.5595(4) 0.0787(16) Uani 0.5 1 d . . P A -1
H3TA H 0.764183 1.078029 0.583201 0.094 Uiso 0.5 1 calc R U P A -1
C4T C 0.9273(7) 1.0984(4) 0.5403(3) 0.0786(16) Uani 0.5 1 d . . P A -1
H4TA H 0.928548 1.144658 0.550955 0.094 Uiso 0.5 1 calc R U P A -1
C5T C 1.0247(7) 1.0748(4) 0.5060(3) 0.0706(14) Uani 0.5 1 d . . P A -1
H5TA H 1.091233 1.104576 0.492868 0.085 Uiso 0.5 1 calc R U P A -1
C6T C 1.0276(8) 1.0107(5) 0.4907(4) 0.074(2) Uani 0.5 1 d . . P A -1
C7T C 1.1243(15) 0.9782(8) 0.4509(6) 0.134(6) Uani 0.5 1 d . . P A -1
H7TA H 1.225718 0.988260 0.473042 0.201 Uiso 0.5 1 calc R U P A -1
H7TB H 1.101031 0.995143 0.403405 0.201 Uiso 0.5 1 calc R U P A -1
H7TC H 1.109469 0.929779 0.450317 0.201 Uiso 0.5 1 calc R U P A -1

loop_
_atom_site_aniso_label
_atom_site_aniso_U_11
_atom_site_aniso_U_22
_atom_site_aniso_U_33
_atom_site_aniso_U_23
_atom_site_aniso_U_13
_atom_site_aniso_U_12
Mg1 0.0034(2) 0.0142(2) 0.0156(2) 0.00137(14) 0.00052(17) 0.00018(15)
N1 0.0053(5) 0.0142(5) 0.0180(5) 0.0001(4) 0.0009(4) 0.0003(4)
N2 0.0032(5) 0.0136(5) 0.0180(5) 0.0003(4) 0.0014(4) 0.0009(4)
N3 0.0104(6) 0.0143(5) 0.0211(6) -0.0001(4) -0.0024(5) 0.0006(4)
N4 0.0047(5) 0.0167(5) 0.0179(6) 0.0015(4) 0.0020(4) 0.0017(4)
N5 0.0060(5) 0.0180(5) 0.0159(6) 0.0017(4) 0.0002(4) 0.0008(4)
N6 0.0094(6) 0.0207(6) 0.0224(6) 0.0058(4) 0.0055(5) 0.0029(4)
C1 0.0058(6) 0.0155(6) 0.0179(6) -0.0011(5) -0.0028(5) 0.0013(5)
C2 0.0095(6) 0.0173(6) 0.0215(7) 0.0003(5) -0.0003(5) 0.0007(5)
C3 0.0207(8) 0.0159(7) 0.0326(8) 0.0008(5) 0.0043(6) -0.0019(5)
C4 0.0258(8) 0.0144(7) 0.0391(9) -0.0040(6) 0.0072(7) 0.0021(6)
C5 0.0154(7) 0.0217(7) 0.0287(8) -0.0057(6) 0.0052(6) 0.0033(6)
C6 0.0087(6) 0.0188(7) 0.0199(7) -0.0015(5) -0.0004(5) 0.0009(5)
C7 0.0157(7) 0.0180(6) 0.0242(7) 0.0018(5) 0.0058(6) -0.0027(5)
C8 0.0146(7) 0.0301(8) 0.0329(8) 0.0026(6) 0.0089(6) -0.0003(6)
C9 0.0277(8) 0.0249(7) 0.0292(8) 0.0052(6) 0.0077(6) -0.0044(6)
C10 0.0131(7) 0.0200(7) 0.0254(7) -0.0020(5) 0.0070(6) 0.0009(5)
C11 0.0230(8) 0.0452(10) 0.0286(9) 0.0091(7) 0.0045(7) -0.0001(7)
C12 0.0141(7) 0.0279(7) 0.0321(8) -0.0041(6) 0.0085(6) -0.0014(6)
C13 0.0042(6) 0.0162(6) 0.0170(7) 0.0002(4) 0.0032(5) -0.0012(5)
C14 0.0150(7) 0.0173(7) 0.0235(7) -0.0023(5) -0.0038(6) -0.0028(5)
C15 0.0146(7) 0.0222(7) 0.0231(7) -0.0018(5) -0.0050(6) -0.0052(5)
C16 0.0112(7) 0.0284(8) 0.0236(7) 0.0013(5) -0.0027(6) -0.0007(6)
C17 0.0149(7) 0.0195(7) 0.0194(7) 0.0011(5) -0.0025(5) 0.0039(5)
C18 0.0041(6) 0.0168(6) 0.0192(7) 0.0006(5) -0.0002(5) 0.0024(5)
C19 0.0043(6) 0.0189(6) 0.0204(7) 0.0011(5) 0.0033(5) 0.0010(5)
C20 0.0087(6) 0.0150(6) 0.0171(6) -0.0005(5) 0.0018(5) -0.0011(5)
C21 0.0153(7) 0.0309(8) 0.0340(8) 0.0096(6) 0.0144(6) 0.0073(6)
C22 0.0164(7) 0.0369(9) 0.0298(8) 0.0055(6) 0.0124(6) -0.0015(6)
C23 0.0164(8) 0.0308(8) 0.0327(8) 0.0092(6) 0.0073(6) -0.0044(6)
C24 0.0138(7) 0.0212(7) 0.0231(7) 0.0067(5) 0.0031(5) -0.0011(5)
C25 0.0051(6) 0.0190(6) 0.0183(7) 0.0030(5) 0.0019(5) -0.0021(5)
C26 0.0060(6) 0.0203(7) 0.0205(7) 0.0026(5) 0.0022(5) -0.0009(5)
C27 0.0078(6) 0.0233(7) 0.0232(7) 0.0054(5) 0.0030(5) 0.0020(5)
C28 0.0106(7) 0.0275(7) 0.0201(7) 0.0070(5) -0.0021(5) -0.0013(5)
C29 0.0148(7) 0.0241(7) 0.0179(7) 0.0002(5) -0.0002(5) -0.0053(5)
C30 0.0116(7) 0.0192(7) 0.0205(7) 0.0016(5) 0.0017(5) -0.0031(5)
C31 0.0107(7) 0.0257(7) 0.0204(7) 0.0004(5) 0.0001(5) 0.0063(5)
C32 0.0197(8) 0.0529(10) 0.0230(8) 0.0007(7) 0.0074(6) 0.0032(7)
C33 0.0309(9) 0.0295(8) 0.0317(8) -0.0052(6) -0.0035(7) 0.0131(7)
C34 0.0219(8) 0.0209(7) 0.0214(7) -0.0021(5) -0.0011(6) 0.0013(6)
C35 0.0385(10) 0.0223(7) 0.0266(8) -0.0027(6) 0.0052(7) -0.0070(7)
C36 0.0312(9) 0.0305(9) 0.0529(11) -0.0100(8) 0.0170(8) -0.0001(7)
C1T 0.053(5) 0.072(4) 0.043(3) 0.010(3) -0.017(3) -0.007(3)
C2T 0.064(5) 0.091(4) 0.040(3) 0.012(3) -0.004(3) -0.008(3)
C3T 0.075(5) 0.088(4) 0.067(4) 0.005(3) 0.006(3) -0.004(3)
C4T 0.063(3) 0.102(4) 0.053(3) 0.014(3) -0.022(2) -0.020(3)
C5T 0.054(3) 0.099(4) 0.039(3) 0.025(3) -0.0290(19) -0.020(3)
C6T 0.049(7) 0.111(5) 0.044(4) 0.025(4) -0.024(3) -0.011(4)
C7T 0.085(8) 0.236(19) 0.059(5) -0.013(9) -0.026(5) 0.045(9)

loop_
_atom_type_symbol
_atom_type_description
_atom_type_scat_dispersion_real
_atom_type_scat_dispersion_imag
_atom_type_scat_source
C C 0.0181 0.0091 'International Tables Vol C Tables 4.2.6.8 and 6.1.1.4'
H H 0.0000 0.0000 'International Tables Vol C Tables 4.2.6.8 and 6.1.1.4'
Mg Mg 0.1719 0.1771 'International Tables Vol C Tables 4.2.6.8 and 6.1.1.4'
N N 0.0311 0.0180 'International Tables Vol C Tables 4.2.6.8 and 6.1.1.4'

loop_
_geom_angle_atom_site_label_1
_geom_angle_atom_site_label_2
_geom_angle_atom_site_label_3
_geom_angle
_geom_angle_site_symmetry_1
_geom_angle_site_symmetry_3
_geom_angle_publ_flag
N4 Mg1 N2 127.58(5) . 3_666 ?
N4 Mg1 N5 64.29(4) . . ?
N2 Mg1 N5 123.23(4) 3_666 . ?
N4 Mg1 N1 106.45(5) . . ?
N2 Mg1 N1 114.88(5) 3_666 . ?
N5 Mg1 N1 110.52(5) . . ?
N4 Mg1 N2 80.38(4) . . ?
N2 Mg1 N2 91.48(4) 3_666 . ?
N5 Mg1 N2 140.66(5) . . ?
N1 Mg1 N2 62.04(4) . . ?
N4 Mg1 C20 32.67(4) . . ?
N2 Mg1 C20 140.17(5) 3_666 . ?
N5 Mg1 C20 32.99(4) . . ?
N1 Mg1 C20 104.95(5) . . ?
N2 Mg1 C20 108.42(4) . . ?
N4 Mg1 C13 93.28(4) . . ?
N2 Mg1 C13 106.62(4) 3_666 . ?
N5 Mg1 C13 129.40(4) . . ?
N1 Mg1 C13 29.98(4) . . ?
N2 Mg1 C13 32.10(4) . . ?
C20 Mg1 C13 108.30(4) . . ?
N4 Mg1 Mg1 106.97(4) . 3_666 ?
N2 Mg1 Mg1 48.40(3) 3_666 3_666 ?
N5 Mg1 Mg1 162.35(4) . 3_666 ?
N1 Mg1 Mg1 86.37(3) . 3_666 ?
N2 Mg1 Mg1 43.08(3) . 3_666 ?
C20 Mg1 Mg1 139.56(4) . 3_666 ?
C13 Mg1 Mg1 64.01(3) . 3_666 ?
C13 N1 C1 124.63(11) . . ?
C13 N1 Mg1 95.51(8) . . ?
C1 N1 Mg1 139.63(8) . . ?
C13 N2 C18 115.02(10) . . ?
C13 N2 Mg1 119.73(9) . 3_666 ?
C18 N2 Mg1 123.37(8) . 3_666 ?
C13 N2 Mg1 88.38(7) . . ?
C18 N2 Mg1 106.69(8) . . ?
Mg1 N2 Mg1 88.52(4) 3_666 . ?
C13 N3 C17 120.52(11) . . ?
C13 N3 C14 128.35(11) . . ?
C17 N3 C14 110.40(10) . . ?
C20 N4 C19 123.09(11) . . ?
C20 N4 Mg1 91.12(8) . . ?
C19 N4 Mg1 113.96(9) . . ?
C20 N5 C25 124.31(12) . . ?
C20 N5 Mg1 87.09(8) . . ?
C25 N5 Mg1 147.98(9) . . ?
C20 N6 C24 125.92(12) . . ?
C20 N6 C21 122.60(11) . . ?
C24 N6 C21 111.38(12) . . ?
C6 C1 C2 120.77(12) . . ?
C6 C1 N1 120.25(12) . . ?
C2 C1 N1 118.87(12) . . ?
C3 C2 C1 117.89(14) . . ?
C3 C2 C7 120.84(13) . . ?
C1 C2 C7 121.26(12) . . ?
C4 C3 C2 121.66(14) . . ?
C4 C3 H3A 119.2 . . ?
C2 C3 H3A 119.2 . . ?
C3 C4 C5 119.86(13) . . ?
C3 C4 H4A 120.1 . . ?
C5 C4 H4A 120.1 . . ?
C4 C5 C6 121.03(14) . . ?
C4 C5 H5A 119.5 . . ?
C6 C5 H5A 119.5 . . ?
C5 C6 C1 118.68(13) . . ?
C5 C6 C10 119.13(13) . . ?
C1 C6 C10 122.16(12) . . ?
C2 C7 C9 112.38(12) . . ?
C2 C7 C8 112.97(12) . . ?
C9 C7 C8 108.24(12) . . ?
C2 C7 H7A 107.7 . . ?
C9 C7 H7A 107.7 . . ?
C8 C7 H7A 107.7 . . ?
C7 C8 H8A 109.5 . . ?
C7 C8 H8B 109.5 . . ?
H8A C8 H8B 109.5 . . ?
C7 C8 H8C 109.5 . . ?
H8A C8 H8C 109.5 . . ?
H8B C8 H8C 109.5 . . ?
C7 C9 H9A 109.5 . . ?
C7 C9 H9B 109.5 . . ?
H9A C9 H9B 109.5 . . ?
C7 C9 H9C 109.5 . . ?
H9A C9 H9C 109.5 . . ?
H9B C9 H9C 109.5 . . ?
C6 C10 C11 111.52(12) . . ?
C6 C10 C12 112.07(12) . . ?
C11 C10 C12 109.41(13) . . ?
C6 C10 H10A 107.9 . . ?
C11 C10 H10A 107.9 . . ?
C12 C10 H10A 107.9 . . ?
C10 C11 H11A 109.5 . . ?
C10 C11 H11B 109.5 . . ?
H11A C11 H11B 109.5 . . ?
C10 C11 H11C 109.5 . . ?
H11A C11 H11C 109.5 . . ?
H11B C11 H11C 109.5 . . ?
C10 C12 H12A 109.5 . . ?
C10 C12 H12B 109.5 . . ?
H12A C12 H12B 109.5 . . ?
C10 C12 H12C 109.5 . . ?
H12A C12 H12C 109.5 . . ?
H12B C12 H12C 109.5 . . ?
N1 C13 N3 127.80(12) . . ?
N1 C13 N2 113.93(11) . . ?
N3 C13 N2 118.26(11) . . ?
N1 C13 Mg1 54.51(7) . . ?
N3 C13 Mg1 176.92(10) . . ?
N2 C13 Mg1 59.52(6) . . ?
N3 C14 C15 104.05(11) . . ?
N3 C14 H14A 110.9 . . ?
C15 C14 H14A 110.9 . . ?
N3 C14 H14B 110.9 . . ?
C15 C14 H14B 110.9 . . ?
H14A C14 H14B 109.0 . . ?
C14 C15 C16 102.98(12) . . ?
C14 C15 H15A 111.2 . . ?
C16 C15 H15A 111.2 . . ?
C14 C15 H15B 111.2 . . ?
C16 C15 H15B 111.2 . . ?
H15A C15 H15B 109.1 . . ?
C17 C16 C15 103.21(11) . . ?
C17 C16 H16A 111.1 . . ?
C15 C16 H16A 111.1 . . ?
C17 C16 H16B 111.1 . . ?
C15 C16 H16B 111.1 . . ?
H16A C16 H16B 109.1 . . ?
N3 C17 C16 103.60(11) . . ?
N3 C17 H17A 111.0 . . ?
C16 C17 H17A 111.0 . . ?
N3 C17 H17B 111.0 . . ?
C16 C17 H17B 111.0 . . ?
H17A C17 H17B 109.0 . . ?
N2 C18 C19 113.72(10) . . ?
N2 C18 H18A 108.8 . . ?
C19 C18 H18A 108.8 . . ?
N2 C18 H18B 108.8 . . ?
C19 C18 H18B 108.8 . . ?
H18A C18 H18B 107.7 . . ?
N4 C19 C18 108.19(11) . . ?
N4 C19 H19A 110.1 . . ?
C18 C19 H19A 110.1 . . ?
N4 C19 H19B 110.1 . . ?
C18 C19 H19B 110.1 . . ?
H19A C19 H19B 108.4 . . ?
N4 C20 N5 112.82(12) . . ?
N4 C20 N6 123.82(12) . . ?
N5 C20 N6 123.22(11) . . ?
N4 C20 Mg1 56.21(7) . . ?
N5 C20 Mg1 59.92(7) . . ?
N6 C20 Mg1 159.49(10) . . ?
N6 C21 C22 104.22(12) . . ?
N6 C21 H21A 110.9 . . ?
C22 C21 H21A 110.9 . . ?
N6 C21 H21B 110.9 . . ?
C22 C21 H21B 110.9 . . ?
H21A C21 H21B 108.9 . . ?
C21 C22 C23 102.95(13) . . ?
C21 C22 H22A 111.2 . . ?
C23 C22 H22A 111.2 . . ?
C21 C22 H22B 111.2 . . ?
C23 C22 H22B 111.2 . . ?
H22A C22 H22B 109.1 . . ?
C22 C23 C24 102.90(12) . . ?
C22 C23 H23A 111.2 . . ?
C24 C23 H23A 111.2 . . ?
C22 C23 H23B 111.2 . . ?
C24 C23 H23B 111.2 . . ?
H23A C23 H23B 109.1 . . ?
N6 C24 C23 102.84(11) . . ?
N6 C24 H24A 111.2 . . ?
C23 C24 H24A 111.2 . . ?
N6 C24 H24B 111.2 . . ?
C23 C24 H24B 111.2 . . ?
H24A C24 H24B 109.1 . . ?
N5 C25 C30 122.82(12) . . ?
N5 C25 C26 117.65(12) . . ?
C30 C25 C26 119.37(12) . . ?
C27 C26 C25 119.26(13) . . ?
C27 C26 C31 121.31(12) . . ?
C25 C26 C31 119.39(12) . . ?
C28 C27 C26 121.49(13) . . ?
C28 C27 H27A 119.3 . . ?
C26 C27 H27A 119.3 . . ?
C29 C28 C27 119.26(12) . . ?
C29 C28 H28A 120.4 . . ?
C27 C28 H28A 120.4 . . ?
C28 C29 C30 121.65(14) . . ?
C28 C29 H29A 119.2 . . ?
C30 C29 H29A 119.2 . . ?
C29 C30 C25 118.94(13) . . ?
C29 C30 C34 118.12(13) . . ?
C25 C30 C34 122.83(12) . . ?
C26 C31 C33 114.88(12) . . ?
C26 C31 C32 109.33(12) . . ?
C33 C31 C32 110.19(14) . . ?
C26 C31 H31A 107.4 . . ?
C33 C31 H31A 107.4 . . ?
C32 C31 H31A 107.4 . . ?
C31 C32 H32A 109.5 . . ?
C31 C32 H32B 109.5 . . ?
H32A C32 H32B 109.5 . . ?
C31 C32 H32C 109.5 . . ?
H32A C32 H32C 109.5 . . ?
H32B C32 H32C 109.5 . . ?
C31 C33 H33A 109.5 . . ?
C31 C33 H33B 109.5 . . ?
H33A C33 H33B 109.5 . . ?
C31 C33 H33C 109.5 . . ?
H33A C33 H33C 109.5 . . ?
H33B C33 H33C 109.5 . . ?
C30 C34 C35 110.72(13) . . ?
C30 C34 C36 113.47(13) . . ?
C35 C34 C36 108.04(13) . . ?
C30 C34 H34A 108.2 . . ?
C35 C34 H34A 108.2 . . ?
C36 C34 H34A 108.2 . . ?
C34 C35 H35A 109.5 . . ?
C34 C35 H35B 109.5 . . ?
H35A C35 H35B 109.5 . . ?
C34 C35 H35C 109.5 . . ?
H35A C35 H35C 109.5 . . ?
H35B C35 H35C 109.5 . . ?
C34 C36 H36A 109.5 . . ?
C34 C36 H36B 109.5 . . ?
H36A C36 H36B 109.5 . . ?
C34 C36 H36C 109.5 . . ?
H36A C36 H36C 109.5 . . ?
H36B C36 H36C 109.5 . . ?
C2T C1T C6T 114.7(7) . . ?
C2T C1T H1TA 122.6 . . ?
C6T C1T H1TA 122.6 . . ?
C1T C2T C3T 124.6(8) . . ?
C1T C2T H2TA 117.7 . . ?
C3T C2T H2TA 117.7 . . ?
C4T C3T C2T 117.6(9) . . ?
C4T C3T H3TA 121.2 . . ?
C2T C3T H3TA 121.2 . . ?
C3T C4T C5T 122.9(8) . . ?
C3T C4T H4TA 118.5 . . ?
C5T C4T H4TA 118.5 . . ?
C6T C5T C4T 120.5(7) . . ?
C6T C5T H5TA 119.7 . . ?
C4T C5T H5TA 119.7 . . ?
C5T C6T C1T 119.5(7) . . ?
C5T C6T C7T 126.4(9) . . ?
C1T C6T C7T 114.0(9) . . ?
C6T C7T H7TA 109.5 . . ?
C6T C7T H7TB 109.5 . . ?
H7TA C7T H7TB 109.5 . . ?
C6T C7T H7TC 109.5 . . ?
H7TA C7T H7TC 109.5 . . ?
H7TB C7T H7TC 109.5 . . ?

loop_
_geom_bond_atom_site_label_1
_geom_bond_atom_site_label_2
_geom_bond_distance
_geom_bond_site_symmetry_2
_geom_bond_publ_flag
Mg1 N4 2.0646(12) . ?
Mg1 N2 2.0737(12) 3_666 ?
Mg1 N5 2.1521(12) . ?
Mg1 N1 2.1540(11) . ?
Mg1 N2 2.2702(11) . ?
Mg1 C20 2.4837(15) . ?
Mg1 C13 2.6332(13) . ?
Mg1 Mg1 3.0349(8) 3_666 ?
N1 C13 1.3219(17) . ?
N1 C1 1.4318(16) . ?
N2 C13 1.3999(17) . ?
N2 C18 1.4800(17) . ?
N3 C13 1.3647(16) . ?
N3 C17 1.4834(17) . ?
N3 C14 1.4850(17) . ?
N4 C20 1.3409(17) . ?
N4 C19 1.4540(16) . ?
N5 C20 1.3539(18) . ?
N5 C25 1.4113(16) . ?
N6 C20 1.3694(19) . ?
N6 C24 1.4695(17) . ?
N6 C21 1.4705(19) . ?
C1 C6 1.408(2) . ?
C1 C2 1.4183(19) . ?
C2 C3 1.3971(19) . ?
C2 C7 1.523(2) . ?
C3 C4 1.383(2) . ?
C3 H3A 0.9500 . ?
C4 C5 1.384(2) . ?
C4 H4A 0.9500 . ?
C5 C6 1.3975(19) . ?
C5 H5A 0.9500 . ?
C6 C10 1.520(2) . ?
C7 C9 1.5315(19) . ?
C7 C8 1.534(2) . ?
C7 H7A 1.0000 . ?
C8 H8A 0.9800 . ?
C8 H8B 0.9800 . ?
C8 H8C 0.9800 . ?
C9 H9A 0.9800 . ?
C9 H9B 0.9800 . ?
C9 H9C 0.9800 . ?
C10 C11 1.531(2) . ?
C10 C12 1.534(2) . ?
C10 H10A 1.0000 . ?
C11 H11A 0.9800 . ?
C11 H11B 0.9800 . ?
C11 H11C 0.9800 . ?
C12 H12A 0.9800 . ?
C12 H12B 0.9800 . ?
C12 H12C 0.9800 . ?
C14 C15 1.5243(19) . ?
C14 H14A 0.9900 . ?
C14 H14B 0.9900 . ?
C15 C16 1.525(2) . ?
C15 H15A 0.9900 . ?
C15 H15B 0.9900 . ?
C16 C17 1.5245(18) . ?
C16 H16A 0.9900 . ?
C16 H16B 0.9900 . ?
C17 H17A 0.9900 . ?
C17 H17B 0.9900 . ?
C18 C19 1.5483(19) . ?
C18 H18A 0.9900 . ?
C18 H18B 0.9900 . ?
C19 H19A 0.9900 . ?
C19 H19B 0.9900 . ?
C21 C22 1.525(2) . ?
C21 H21A 0.9900 . ?
C21 H21B 0.9900 . ?
C22 C23 1.527(2) . ?
C22 H22A 0.9900 . ?
C22 H22B 0.9900 . ?
C23 C24 1.529(2) . ?
C23 H23A 0.9900 . ?
C23 H23B 0.9900 . ?
C24 H24A 0.9900 . ?
C24 H24B 0.9900 . ?
C25 C30 1.415(2) . ?
C25 C26 1.4208(19) . ?
C26 C27 1.3932(18) . ?
C26 C31 1.516(2) . ?
C27 C28 1.386(2) . ?
C27 H27A 0.9500 . ?
C28 C29 1.384(2) . ?
C28 H28A 0.9500 . ?
C29 C30 1.4003(19) . ?
C29 H29A 0.9500 . ?
C30 C34 1.523(2) . ?
C31 C33 1.530(2) . ?
C31 C32 1.531(2) . ?
C31 H31A 1.0000 . ?
C32 H32A 0.9800 . ?
C32 H32B 0.9800 . ?
C32 H32C 0.9800 . ?
C33 H33A 0.9800 . ?
C33 H33B 0.9800 . ?
C33 H33C 0.9800 . ?
C34 C35 1.531(2) . ?
C34 C36 1.531(3) . ?
C34 H34A 1.0000 . ?
C35 H35A 0.9800 . ?
C35 H35B 0.9800 . ?
C35 H35C 0.9800 . ?
C36 H36A 0.9800 . ?
C36 H36B 0.9800 . ?
C36 H36C 0.9800 . ?
C1T C2T 1.335(13) . ?
C1T C6T 1.483(11) . ?
C1T H1TA 0.9500 . ?
C2T C3T 1.380(14) . ?
C2T H2TA 0.9500 . ?
C3T C4T 1.315(11) . ?
C3T H3TA 0.9500 . ?
C4T C5T 1.361(11) . ?
C4T H4TA 0.9500 . ?
C5T C6T 1.322(12) . ?
C5T H5TA 0.9500 . ?
C6T C7T 1.498(18) . ?
C7T H7TA 0.9800 . ?
C7T H7TB 0.9800 . ?
C7T H7TC 0.9800 . ?
